data_4512444
loop_
_publ_author_name
'Mamada, Masashi'
'Katagiri, Hiroshi'
'Sakanoue, Tomo'
'Tokito, Shizuo'

_publ_section_title
;
 Characterization of New Rubrene Analogues with Heteroaryl Substituents
;
_journal_issue 1
_journal_name_full 'Crystal Growth &amp; Design'
_journal_page_first 442
_journal_paper_doi 10.1021/cg501519a
_journal_volume 15
_journal_year 2015
_chemical_formula_moiety 'C34 H20 O4'
_chemical_formula_sum 'C34 H20 O4'
_chemical_formula_weight 492.50
_chemical_name_systematic
; 
 ? 
;
_space_group_IT_number 14
_symmetry_cell_setting monoclinic
_symmetry_space_group_name_Hall '-P 2ybc'
_symmetry_space_group_name_H-M 'P 1 21/c 1'
_atom_sites_solution_hydrogens geom
_atom_sites_solution_primary direct
_atom_sites_solution_secondary difmap
_audit_creation_method SHELXL-97
_cell_angle_alpha 90.00
_cell_angle_beta 116.994(14)
_cell_angle_gamma 90.00
_cell_formula_units_Z 4
_cell_length_a 14.386(4)
_cell_length_b 8.452(2)
_cell_length_c 21.794(5)
_cell_measurement_reflns_used 7742
_cell_measurement_temperature 93
_cell_measurement_theta_max 31.3
_cell_measurement_theta_min 2.1
_cell_volume 2361.2(11)
_computing_cell_refinement 'CrystalClear (Rigaku Inc., 2008)'
_computing_data_collection 'CrystalClear (Rigaku Inc., 2008)'
_computing_data_reduction 'CrystalClear (Rigaku Inc., 2008)'
_computing_molecular_graphics 'PLATON (Spek, 2009)'
_computing_publication_material 'Yadokari-XG 2009 (Wakita, Kabuto et al., 2009)'
_computing_structure_refinement 'SHELXL-97 (Sheldrick, 2008)'
_computing_structure_solution 'SHELXS-97 (Sheldrick, 2008)'
_diffrn_ambient_temperature 93
_diffrn_detector_area_resol_mean 28.5714
_diffrn_measured_fraction_theta_full 0.997
_diffrn_measured_fraction_theta_max 0.997
_diffrn_measurement_device 'Rigaku Saturn'
_diffrn_measurement_method \w
_diffrn_radiation_detector CCD
_diffrn_radiation_monochromator 'Graphite Monochromator'
_diffrn_radiation_source 'Rotating Anode'
_diffrn_radiation_type 'Mo K\a'
_diffrn_radiation_wavelength 0.71075
_diffrn_reflns_av_R_equivalents 0.0363
_diffrn_reflns_av_sigmaI/netI 0.0249
_diffrn_reflns_limit_h_max 18
_diffrn_reflns_limit_h_min -18
_diffrn_reflns_limit_k_max 10
_diffrn_reflns_limit_k_min -10
_diffrn_reflns_limit_l_max 28
_diffrn_reflns_limit_l_min -28
_diffrn_reflns_number 37514
_diffrn_reflns_theta_full 27.49
_diffrn_reflns_theta_max 27.49
_diffrn_reflns_theta_min 3.12
_exptl_absorpt_coefficient_mu 0.090
_exptl_absorpt_correction_T_max 1.000
_exptl_absorpt_correction_T_min 0.920
_exptl_absorpt_correction_type multi-scan
_exptl_absorpt_process_details '(REQAB; Jacobson, 1998)'
_exptl_crystal_colour brown
_exptl_crystal_density_diffrn 1.385
_exptl_crystal_density_method 'not measured'
_exptl_crystal_description needle
_exptl_crystal_F_000 1024
_exptl_crystal_size_max 0.46
_exptl_crystal_size_mid 0.15
_exptl_crystal_size_min 0.15
_refine_diff_density_max 0.530
_refine_diff_density_min -0.515
_refine_diff_density_rms 0.134
_refine_ls_extinction_method none
_refine_ls_goodness_of_fit_ref 1.063
_refine_ls_hydrogen_treatment constr
_refine_ls_matrix_type full
_refine_ls_number_parameters 343
_refine_ls_number_reflns 5396
_refine_ls_number_restraints 0
_refine_ls_restrained_S_all 1.063
_refine_ls_R_factor_all 0.0563
_refine_ls_R_factor_gt 0.0460
_refine_ls_shift/su_max 0.000
_refine_ls_shift/su_mean 0.000
_refine_ls_structure_factor_coef Fsqd
_refine_ls_weighting_details 'calc w=1/[\s^2^(Fo^2^)+(0.0800P)^2^+0.5904P] where P=(Fo^2^+2Fc^2^)/3'
_refine_ls_weighting_scheme calc
_refine_ls_wR_factor_gt 0.1242
_refine_ls_wR_factor_ref 0.1360
_reflns_number_gt 4674
_reflns_number_total 5396
_reflns_threshold_expression >2sigma(I)
_cod_data_source_file cg501519a_si_002.cif
_cod_data_source_block compd3-FR0-formII-needle
_cod_depositor_comments
;
The following automatic conversions were performed:

'_exptl_absorpt_correction_type' value 'Multi-scan' changed to
'multi-scan' according to
/home/saulius/struct/COD-crude-data--automatic-downloads/rss-feeds/ACS/lib/dictionaries/cif_core.dic
dictionary named 'cif_core.dic' version 2.4.2 from 2011-04-26.

Automatic conversion script
Id: cif_fix_values 2935 2014-11-11 08:27:57Z andrius 

 Adding full bibliography for 4512440--4512445.cif.
;
_cod_original_cell_volume 2361.2(10)
_cod_original_sg_symbol_H-M 'P 21/c'
_cod_database_code 4512444

loop_
_symmetry_equiv_pos_as_xyz
'x, y, z'
'-x, y+1/2, -z+1/2'
'-x, -y, -z'
'x, -y-1/2, z-1/2'

loop_
_atom_site_label
_atom_site_type_symbol
_atom_site_fract_x
_atom_site_fract_y
_atom_site_fract_z
_atom_site_U_iso_or_equiv
_atom_site_adp_type
_atom_site_occupancy
_atom_site_symmetry_multiplicity
_atom_site_calc_flag
_atom_site_refinement_flags
O1 O 0.73024(8) -0.12938(14) -0.17320(5) 0.0263(3) Uani 1 1 d .
O2 O 0.57293(10) -0.34815(14) -0.09823(6) 0.0345(3) Uani 1 1 d .
O3 O 0.86032(8) 0.05300(12) 0.18025(5) 0.0189(2) Uani 1 1 d .
O4 O 0.80958(8) 0.40397(12) 0.05511(5) 0.0202(2) Uani 1 1 d .
C1 C 1.07270(13) -0.27722(19) 0.03633(8) 0.0269(3) Uani 1 1 d .
H1 H 1.1195 -0.3413 0.0274 0.032 Uiso 1 1 calc R
C2 C 0.97279(13) -0.26064(18) -0.01272(8) 0.0250(3) Uani 1 1 d .
H2 H 0.9508 -0.3134 -0.0556 0.030 Uiso 1 1 calc R
C3 C 0.79360(12) -0.15454(17) -0.05001(7) 0.0208(3) Uani 1 1 d .
C4 C 0.61250(11) -0.06742(16) -0.07726(7) 0.0190(3) Uani 1 1 d .
C5 C 0.43540(11) 0.03458(18) -0.10415(7) 0.0205(3) Uani 1 1 d .
H5 H 0.4037 -0.0520 -0.1343 0.025 Uiso 1 1 calc R
C6 C 0.37392(11) 0.14702(18) -0.09670(7) 0.0205(3) Uani 1 1 d .
H6 H 0.3002 0.1383 -0.1215 0.025 Uiso 1 1 calc R
C7 C 0.41928(11) 0.27762(18) -0.05198(7) 0.0213(3) Uani 1 1 d .
H7 H 0.3758 0.3572 -0.0479 0.026 Uiso 1 1 calc R
C8 C 0.52490(11) 0.28936(16) -0.01496(7) 0.0189(3) Uani 1 1 d .
H8 H 0.5540 0.3780 0.0144 0.023 Uiso 1 1 calc R
C9 C 0.70080(11) 0.17182(16) 0.02471(7) 0.0163(3) Uani 1 1 d .
C10 C 0.87025(11) 0.02590(16) 0.07310(7) 0.0166(3) Uani 1 1 d .
C11 C 1.04271(11) -0.10584(17) 0.11395(8) 0.0211(3) Uani 1 1 d .
H11 H 1.0673 -0.0557 0.1575 0.025 Uiso 1 1 calc R
C12 C 1.10839(12) -0.19966(18) 0.10106(8) 0.0243(3) Uani 1 1 d .
H12 H 1.1784 -0.2136 0.1353 0.029 Uiso 1 1 calc R
C13 C 0.89939(12) -0.16530(17) -0.00154(7) 0.0198(3) Uani 1 1 d .
C14 C 0.93669(11) -0.08086(16) 0.06296(7) 0.0177(3) Uani 1 1 d .
C15 C 0.72288(11) -0.05969(16) -0.03673(7) 0.0177(3) Uani 1 1 d .
C16 C 0.76560(11) 0.04809(16) 0.02125(7) 0.0161(3) Uani 1 1 d .
C17 C 0.54738(11) 0.04300(16) -0.06763(7) 0.0178(3) Uani 1 1 d .
C18 C 0.59300(11) 0.17144(16) -0.01923(7) 0.0166(3) Uani 1 1 d .
C19 C 0.75896(12) -0.23074(19) -0.11815(8) 0.0248(3) Uani 1 1 d .
C20 C 0.75328(17) -0.3815(2) -0.14008(10) 0.0432(5) Uani 1 1 d .
H20 H 0.7684 -0.4747 -0.1129 0.052 Uiso 1 1 calc R
C21 C 0.71966(14) -0.3721(2) -0.21297(9) 0.0412(5) Uani 1 1 d .
H21 H 0.7091 -0.4585 -0.2433 0.049 Uiso 1 1 calc R
C22 C 0.70614(13) -0.2207(2) -0.22987(8) 0.0328(4) Uani 1 1 d .
H22 H 0.6828 -0.1811 -0.2753 0.039 Uiso 1 1 calc R
C23 C 0.56276(12) -0.19972(18) -0.12542(8) 0.0225(3) Uani 1 1 d .
C24 C 0.49806(12) -0.20378(19) -0.19341(8) 0.0243(3) Uani 1 1 d .
H24 H 0.4771 -0.1164 -0.2242 0.029 Uiso 1 1 calc R
C25 C 0.46688(14) -0.3649(2) -0.21034(9) 0.0330(4) Uani 1 1 d .
H25 H 0.4213 -0.4054 -0.2546 0.040 Uiso 1 1 calc R
C26 C 0.51405(15) -0.4473(2) -0.15217(9) 0.0366(4) Uani 1 1 d .
H26 H 0.5080 -0.5584 -0.1484 0.044 Uiso 1 1 calc R
C27 C 0.90751(10) 0.10449(16) 0.14094(7) 0.0170(3) Uani 1 1 d .
C28 C 0.98407(11) 0.20896(17) 0.17767(8) 0.0202(3) Uani 1 1 d .
H28 H 1.0295 0.2597 0.1631 0.024 Uiso 1 1 calc R
C29 C 0.98342(11) 0.22840(17) 0.24265(7) 0.0215(3) Uani 1 1 d .
H29 H 1.0276 0.2954 0.2793 0.026 Uiso 1 1 calc R
C30 C 0.90801(12) 0.13303(17) 0.24149(7) 0.0220(3) Uani 1 1 d .
H30 H 0.8901 0.1224 0.2782 0.026 Uiso 1 1 calc R
C31 C 0.74698(10) 0.30751(16) 0.07168(7) 0.0165(3) Uani 1 1 d .
C32 C 0.73944(11) 0.36709(17) 0.12696(7) 0.0194(3) Uani 1 1 d .
H32 H 0.6992 0.3253 0.1477 0.023 Uiso 1 1 calc R
C33 C 0.80387(11) 0.50523(17) 0.14800(7) 0.0216(3) Uani 1 1 d .
H33 H 0.8159 0.5719 0.1860 0.026 Uiso 1 1 calc R
C34 C 0.84397(11) 0.52200(17) 0.10341(8) 0.0223(3) Uani 1 1 d .
H34 H 0.8899 0.6045 0.1052 0.027 Uiso 1 1 calc R

loop_
_atom_site_aniso_label
_atom_site_aniso_U_11
_atom_site_aniso_U_22
_atom_site_aniso_U_33
_atom_site_aniso_U_23
_atom_site_aniso_U_13
_atom_site_aniso_U_12
O1 0.0268(6) 0.0356(6) 0.0165(5) 0.0008(4) 0.0100(5) -0.0010(5)
O2 0.0509(8) 0.0252(6) 0.0271(6) -0.0022(5) 0.0174(6) -0.0089(5)
O3 0.0216(5) 0.0198(5) 0.0154(5) -0.0004(4) 0.0085(4) -0.0006(4)
O4 0.0229(5) 0.0174(5) 0.0197(5) -0.0013(4) 0.0092(4) -0.0041(4)
C1 0.0341(9) 0.0254(8) 0.0306(8) 0.0077(6) 0.0230(7) 0.0114(7)
C2 0.0367(9) 0.0218(7) 0.0216(7) 0.0037(6) 0.0176(7) 0.0089(6)
C3 0.0311(8) 0.0155(7) 0.0167(7) 0.0008(5) 0.0117(6) 0.0025(6)
C4 0.0260(7) 0.0160(6) 0.0136(6) 0.0004(5) 0.0079(6) -0.0031(6)
C5 0.0225(7) 0.0209(7) 0.0148(6) 0.0004(5) 0.0055(6) -0.0060(6)
C6 0.0172(7) 0.0243(7) 0.0162(7) 0.0044(5) 0.0043(5) -0.0033(6)
C7 0.0200(7) 0.0206(7) 0.0207(7) 0.0039(6) 0.0068(6) 0.0018(6)
C8 0.0194(7) 0.0163(7) 0.0182(7) 0.0010(5) 0.0061(6) -0.0008(5)
C9 0.0193(7) 0.0152(6) 0.0147(6) 0.0005(5) 0.0080(5) -0.0004(5)
C10 0.0187(7) 0.0155(6) 0.0166(6) 0.0007(5) 0.0088(5) -0.0010(5)
C11 0.0223(7) 0.0204(7) 0.0220(7) 0.0023(6) 0.0112(6) 0.0008(6)
C12 0.0233(7) 0.0240(8) 0.0277(8) 0.0065(6) 0.0134(6) 0.0054(6)
C13 0.0279(8) 0.0156(7) 0.0194(7) 0.0033(5) 0.0138(6) 0.0031(6)
C14 0.0220(7) 0.0150(6) 0.0189(7) 0.0026(5) 0.0117(6) 0.0004(5)
C15 0.0241(7) 0.0143(6) 0.0149(6) 0.0014(5) 0.0092(6) 0.0002(5)
C16 0.0194(7) 0.0149(6) 0.0146(6) 0.0002(5) 0.0081(5) -0.0008(5)
C17 0.0211(7) 0.0174(7) 0.0128(6) 0.0023(5) 0.0060(5) -0.0029(5)
C18 0.0202(7) 0.0149(6) 0.0139(6) 0.0019(5) 0.0070(5) -0.0012(5)
C19 0.0312(8) 0.0244(8) 0.0171(7) 0.0012(6) 0.0095(6) 0.0077(6)
C20 0.0585(12) 0.0281(9) 0.0336(10) -0.0054(7) 0.0126(9) 0.0159(9)
C21 0.0369(10) 0.0527(12) 0.0264(9) -0.0169(8) 0.0079(8) 0.0131(9)
C22 0.0274(8) 0.0550(11) 0.0164(7) -0.0056(7) 0.0101(6) -0.0002(8)
C23 0.0285(8) 0.0203(7) 0.0227(7) -0.0036(6) 0.0151(6) -0.0065(6)
C24 0.0270(8) 0.0262(8) 0.0198(7) -0.0013(6) 0.0108(6) -0.0014(6)
C25 0.0354(9) 0.0375(10) 0.0269(8) -0.0146(7) 0.0149(7) -0.0120(8)
C26 0.0524(11) 0.0236(8) 0.0385(10) -0.0103(7) 0.0247(9) -0.0152(8)
C27 0.0158(6) 0.0187(7) 0.0165(7) 0.0019(5) 0.0074(5) 0.0031(5)
C28 0.0162(7) 0.0207(7) 0.0220(7) -0.0008(6) 0.0071(6) 0.0008(5)
C29 0.0203(7) 0.0208(7) 0.0172(7) -0.0030(5) 0.0032(6) 0.0031(6)
C30 0.0266(8) 0.0229(7) 0.0144(7) -0.0014(5) 0.0076(6) 0.0032(6)
C31 0.0136(6) 0.0152(6) 0.0180(6) 0.0007(5) 0.0047(5) 0.0006(5)
C32 0.0155(6) 0.0211(7) 0.0192(7) -0.0027(5) 0.0058(6) 0.0013(5)
C33 0.0182(7) 0.0192(7) 0.0210(7) -0.0047(6) 0.0033(6) 0.0023(6)
C34 0.0211(7) 0.0158(7) 0.0248(7) -0.0030(6) 0.0057(6) -0.0030(6)

loop_
_atom_type_symbol
_atom_type_description
_atom_type_scat_dispersion_real
_atom_type_scat_dispersion_imag
_atom_type_scat_source
C C 0.0033 0.0016 'International Tables Vol C Tables 4.2.6.8 and 6.1.1.4'
H H 0.0000 0.0000 'International Tables Vol C Tables 4.2.6.8 and 6.1.1.4'
O O 0.0106 0.0060 'International Tables Vol C Tables 4.2.6.8 and 6.1.1.4'

loop_
_geom_angle_atom_site_label_1
_geom_angle_atom_site_label_2
_geom_angle_atom_site_label_3
_geom_angle
C22 O1 C19 106.85(13)
C23 O2 C26 106.56(13)
C30 O3 C27 106.17(11)
C34 O4 C31 106.29(11)
C2 C1 C12 120.73(14)
C2 C1 H1 119.6
C12 C1 H1 119.6
C1 C2 C13 121.57(14)
C1 C2 H2 119.2
C13 C2 H2 119.2
C13 C3 C15 120.84(13)
C13 C3 C19 118.76(13)
C15 C3 C19 120.12(13)
C17 C4 C15 120.53(13)
C17 C4 C23 117.94(13)
C15 C4 C23 121.27(13)
C6 C5 C17 121.73(13)
C6 C5 H5 119.1
C17 C5 H5 119.1
C5 C6 C7 120.33(13)
C5 C6 H6 119.8
C7 C6 H6 119.8
C8 C7 C6 120.30(14)
C8 C7 H7 119.9
C6 C7 H7 119.9
C7 C8 C18 121.57(13)
C7 C8 H8 119.2
C18 C8 H8 119.2
C18 C9 C16 120.55(12)
C18 C9 C31 118.93(12)
C16 C9 C31 120.42(12)
C14 C10 C16 120.62(13)
C14 C10 C27 118.80(12)
C16 C10 C27 120.36(12)
C12 C11 C14 121.32(14)
C12 C11 H11 119.3
C14 C11 H11 119.3
C11 C12 C1 120.17(14)
C11 C12 H12 119.9
C1 C12 H12 119.9
C3 C13 C2 122.51(13)
C3 C13 C14 119.72(13)
C2 C13 C14 117.75(13)
C10 C14 C11 122.16(13)
C10 C14 C13 119.47(13)
C11 C14 C13 118.33(13)
C3 C15 C4 123.07(13)
C3 C15 C16 118.14(13)
C4 C15 C16 118.78(13)
C9 C16 C10 122.34(12)
C9 C16 C15 118.60(12)
C10 C16 C15 119.06(12)
C4 C17 C5 122.68(13)
C4 C17 C18 119.68(13)
C5 C17 C18 117.64(13)
C9 C18 C8 122.07(12)
C9 C18 C17 119.59(13)
C8 C18 C17 118.23(12)
C20 C19 O1 109.44(14)
C20 C19 C3 134.72(15)
O1 C19 C3 115.74(13)
C19 C20 C21 105.97(17)
C19 C20 H20 127.0
C21 C20 H20 127.0
C22 C21 C20 107.13(16)
C22 C21 H21 126.4
C20 C21 H21 126.4
C21 C22 O1 110.60(15)
C21 C22 H22 124.7
O1 C22 H22 124.7
C24 C23 O2 109.79(13)
C24 C23 C4 132.18(14)
O2 C23 C4 117.69(13)
C23 C24 C25 106.72(14)
C23 C24 H24 126.6
C25 C24 H24 126.6
C26 C25 C24 106.75(15)
C26 C25 H25 126.6
C24 C25 H25 126.6
C25 C26 O2 110.16(15)
C25 C26 H26 124.9
O2 C26 H26 124.9
C28 C27 O3 109.59(12)
C28 C27 C10 135.33(13)
O3 C27 C10 114.85(12)
C27 C28 C29 106.93(13)
C27 C28 H28 126.5
C29 C28 H28 126.5
C30 C29 C28 106.31(13)
C30 C29 H29 126.8
C28 C29 H29 126.8
C29 C30 O3 110.97(13)
C29 C30 H30 124.5
O3 C30 H30 124.5
C32 C31 O4 109.79(12)
C32 C31 C9 135.36(13)
O4 C31 C9 114.77(12)
C31 C32 C33 106.65(13)
C31 C32 H32 126.7
C33 C32 H32 126.7
C34 C33 C32 106.42(13)
C34 C33 H33 126.8
C32 C33 H33 126.8
C33 C34 O4 110.80(13)
C33 C34 H34 124.6
O4 C34 H34 124.6

loop_
_geom_bond_atom_site_label_1
_geom_bond_atom_site_label_2
_geom_bond_distance
O1 C22 1.3611(19)
O1 C19 1.3763(18)
O2 C23 1.3667(19)
O2 C26 1.378(2)
O3 C30 1.3705(17)
O3 C27 1.3828(17)
O4 C34 1.3693(17)
O4 C31 1.3788(17)
C1 C2 1.354(2)
C1 C12 1.423(2)
C1 H1 0.9500
C2 C13 1.434(2)
C2 H2 0.9500
C3 C13 1.407(2)
C3 C15 1.424(2)
C3 C19 1.482(2)
C4 C17 1.404(2)
C4 C15 1.426(2)
C4 C23 1.4773(19)
C5 C6 1.357(2)
C5 C17 1.439(2)
C5 H5 0.9500
C6 C7 1.420(2)
C6 H6 0.9500
C7 C8 1.362(2)
C7 H7 0.9500
C8 C18 1.430(2)
C8 H8 0.9500
C9 C18 1.405(2)
C9 C16 1.4257(19)
C9 C31 1.4788(19)
C10 C14 1.403(2)
C10 C16 1.4262(19)
C10 C27 1.4816(19)
C11 C12 1.357(2)
C11 C14 1.438(2)
C11 H11 0.9500
C12 H12 0.9500
C13 C14 1.445(2)
C15 C16 1.4488(19)
C17 C18 1.4468(19)
C19 C20 1.350(2)
C20 C21 1.437(3)
C20 H20 0.9500
C21 C22 1.321(3)
C21 H21 0.9500
C22 H22 0.9500
C23 C24 1.346(2)
C24 C25 1.429(2)
C24 H24 0.9500
C25 C26 1.331(3)
C25 H25 0.9500
C26 H26 0.9500
C27 C28 1.354(2)
C28 C29 1.430(2)
C28 H28 0.9500
C29 C30 1.342(2)
C29 H29 0.9500
C30 H30 0.9500
C31 C32 1.355(2)
C32 C33 1.431(2)
C32 H32 0.9500
C33 C34 1.344(2)
C33 H33 0.9500
C34 H34 0.9500

loop_
_geom_torsion_atom_site_label_1
_geom_torsion_atom_site_label_2
_geom_torsion_atom_site_label_3
_geom_torsion_atom_site_label_4
_geom_torsion
C12 C1 C2 C13 -0.1(2)
C17 C5 C6 C7 0.0(2)
C5 C6 C7 C8 -1.5(2)
C6 C7 C8 C18 -0.6(2)
C14 C11 C12 C1 -0.7(2)
C2 C1 C12 C11 -1.0(2)
C15 C3 C13 C2 179.41(13)
C19 C3 C13 C2 -6.6(2)
C15 C3 C13 C14 0.8(2)
C19 C3 C13 C14 174.80(13)
C1 C2 C13 C3 -175.80(14)
C1 C2 C13 C14 2.8(2)
C16 C10 C14 C11 179.76(13)
C27 C10 C14 C11 -5.6(2)
C16 C10 C14 C13 1.9(2)
C27 C10 C14 C13 176.48(12)
C12 C11 C14 C10 -174.52(14)
C12 C11 C14 C13 3.4(2)
C3 C13 C14 C10 -7.7(2)
C2 C13 C14 C10 173.64(13)
C3 C13 C14 C11 174.31(13)
C2 C13 C14 C11 -4.32(19)
C13 C3 C15 C4 -167.76(13)
C19 C3 C15 C4 18.4(2)
C13 C3 C15 C16 11.5(2)
C19 C3 C15 C16 -162.39(13)
C17 C4 C15 C3 -171.53(13)
C23 C4 C15 C3 14.6(2)
C17 C4 C15 C16 9.2(2)
C23 C4 C15 C16 -164.69(13)
C18 C9 C16 C10 -167.17(13)
C31 C9 C16 C10 16.6(2)
C18 C9 C16 C15 12.13(19)
C31 C9 C16 C15 -164.14(12)
C14 C10 C16 C9 -170.13(13)
C27 C10 C16 C9 15.4(2)
C14 C10 C16 C15 10.6(2)
C27 C10 C16 C15 -163.94(12)
C3 C15 C16 C9 163.54(12)
C4 C15 C16 C9 -17.17(19)
C3 C15 C16 C10 -17.14(19)
C4 C15 C16 C10 162.15(12)
C15 C4 C17 C5 -176.08(13)
C23 C4 C17 C5 -2.0(2)
C15 C4 C17 C18 3.9(2)
C23 C4 C17 C18 178.00(12)
C6 C5 C17 C4 -176.57(13)
C6 C5 C17 C18 3.5(2)
C16 C9 C18 C8 176.93(13)
C31 C9 C18 C8 -6.7(2)
C16 C9 C18 C17 0.94(19)
C31 C9 C18 C17 177.26(12)
C7 C8 C18 C9 -172.03(13)
C7 C8 C18 C17 4.0(2)
C4 C17 C18 C9 -9.13(19)
C5 C17 C18 C9 170.84(12)
C4 C17 C18 C8 174.72(12)
C5 C17 C18 C8 -5.31(19)
C22 O1 C19 C20 0.29(19)
C22 O1 C19 C3 177.13(13)
C13 C3 C19 C20 65.0(3)
C15 C3 C19 C20 -120.9(2)
C13 C3 C19 O1 -110.76(15)
C15 C3 C19 O1 63.25(19)
O1 C19 C20 C21 0.4(2)
C3 C19 C20 C21 -175.63(18)
C19 C20 C21 C22 -0.9(2)
C20 C21 C22 O1 1.1(2)
C19 O1 C22 C21 -0.90(19)
C26 O2 C23 C24 1.52(18)
C26 O2 C23 C4 175.62(14)
C17 C4 C23 C24 61.9(2)
C15 C4 C23 C24 -123.99(18)
C17 C4 C23 O2 -110.57(16)
C15 C4 C23 O2 63.50(19)
O2 C23 C24 C25 -1.00(18)
C4 C23 C24 C25 -173.95(16)
C23 C24 C25 C26 0.07(19)
C24 C25 C26 O2 0.9(2)
C23 O2 C26 C25 -1.48(19)
C30 O3 C27 C28 1.93(15)
C30 O3 C27 C10 177.23(11)
C14 C10 C27 C28 65.1(2)
C16 C10 C27 C28 -120.31(18)
C14 C10 C27 O3 -108.61(14)
C16 C10 C27 O3 66.00(17)
O3 C27 C28 C29 -1.79(16)
C10 C27 C28 C29 -175.72(15)
C27 C28 C29 C30 0.96(16)
C28 C29 C30 O3 0.24(16)
C27 O3 C30 C29 -1.32(15)
C34 O4 C31 C32 2.28(15)
C34 O4 C31 C9 179.49(11)
C18 C9 C31 C32 66.4(2)
C16 C9 C31 C32 -117.28(18)
C18 C9 C31 O4 -109.88(14)
C16 C9 C31 O4 66.46(16)
O4 C31 C32 C33 -2.26(16)
C9 C31 C32 C33 -178.65(15)
C31 C32 C33 C34 1.36(16)
C32 C33 C34 O4 0.04(16)
C31 O4 C34 C33 -1.39(16)
